data_2006160
loop_
_publ_author_name
'Gable, Robert W.'
'Laws, Melissa J.'
'Schiesser, Carl H.'

_publ_section_title
;
 <i>N</i>-Butylthiophene-3-carboxamide and
 2-Benzylseleno-<i>N</i>-butylthiophene-3-carboxamide at 130K
;
_journal_issue 5
_journal_name_full 'Acta Crystallographica Section C'
_journal_page_first 641
_journal_page_last 644
_journal_paper_doi 10.1107/S0108270196015788
_journal_volume 53
_journal_year 1997
_chemical_formula_sum 'C9 H13 N O S'
_chemical_formula_weight 183.27
_chemical_name_systematic
;
 N-butylthiophen-3-carboxamide
;
_space_group_IT_number 33
_symmetry_cell_setting orthorhombic
_symmetry_space_group_name_Hall 'P 2c -2n'
_symmetry_space_group_name_H-M 'P n a 21'
_audit_creation_method SHELXL
_cell_angle_alpha 90.00
_cell_angle_beta 90.00
_cell_angle_gamma 90.00
_cell_formula_units_Z 4
_cell_length_a 9.7232(11)
_cell_length_b 9.2506(13)
_cell_length_c 10.6178(13)
_cell_measurement_reflns_used 25
_cell_measurement_temperature 130.0(10)
_cell_measurement_theta_max 40.1
_cell_measurement_theta_min 26.8
_cell_volume 955.0(2)
_computing_cell_refinement 'CAD-4 Software'
_computing_data_collection 'CAD-4 Software (Enraf-Nonius, 1989)'
_computing_molecular_graphics 'ORTEPII (Johnson, 1976)'
_computing_publication_material SHELXL93
_computing_structure_refinement 'SHELXL93 (Sheldrick, 1993)'
_computing_structure_solution 'SHELXS86 (Sheldrick, 1990)'
_diffrn_ambient_temperature 130.0(10)
_diffrn_measurement_device 'Enraf-Nonius CAD-4MachS diffractometer'
_diffrn_measurement_method \w/2\q
_diffrn_radiation_monochromator none
_diffrn_radiation_source 'fine-focus sealed tube'
_diffrn_radiation_type 'Cu K\a (nickel filtered)'
_diffrn_radiation_wavelength 1.54180
_diffrn_reflns_av_R_equivalents 0.0187
_diffrn_reflns_av_sigmaI/netI 0.0181
_diffrn_reflns_limit_h_max 12
_diffrn_reflns_limit_h_min -1
_diffrn_reflns_limit_k_max 11
_diffrn_reflns_limit_k_min -1
_diffrn_reflns_limit_l_max 1
_diffrn_reflns_limit_l_min -13
_diffrn_reflns_number 1459
_diffrn_reflns_theta_max 74.44
_diffrn_reflns_theta_min 6.35
_diffrn_standards_decay_% none
_diffrn_standards_interval_time 160
_diffrn_standards_number 3
_exptl_absorpt_coefficient_mu 2.624
_exptl_absorpt_correction_T_max 0.8443
_exptl_absorpt_correction_T_min 0.3601
_exptl_absorpt_correction_type 'Gaussian Integration (Sheldrick, 1976)'
_exptl_crystal_colour 'light yellow'
_exptl_crystal_density_diffrn 1.275
_exptl_crystal_density_meas ?
_exptl_crystal_density_method none
_exptl_crystal_description plate
_exptl_crystal_F_000 392
_exptl_crystal_size_max 0.59
_exptl_crystal_size_mid 0.22
_exptl_crystal_size_min 0.07
_refine_diff_density_max 0.389
_refine_diff_density_min -0.391
_refine_ls_abs_structure_details 'Flack (1983)'
_refine_ls_abs_structure_Flack 0.05(3)
_refine_ls_extinction_coef 0.0029(8)
_refine_ls_extinction_method SHELXL
_refine_ls_goodness_of_fit_all 1.072
_refine_ls_goodness_of_fit_obs 1.077
_refine_ls_hydrogen_treatment
; refall, except those attached to C5, C9 and C10 were geometrically
 constrained
;
_refine_ls_matrix_type full
_refine_ls_number_parameters 147
_refine_ls_number_reflns 1142
_refine_ls_number_restraints 1
_refine_ls_restrained_S_all 1.072
_refine_ls_restrained_S_obs 1.076
_refine_ls_R_factor_all 0.0363
_refine_ls_R_factor_obs .0360
_refine_ls_shift/esd_max -0.001
_refine_ls_shift/esd_mean 0.000
_refine_ls_structure_factor_coef Fsqd
_refine_ls_weighting_details 'w = 1/[\s^2^(Fo^2^)+(0.0676P)^2^+0.6600P] where P=(Fo^2^+2Fc^2^)/3'
_refine_ls_weighting_scheme calc
_refine_ls_wR_factor_all 0.1045
_refine_ls_wR_factor_obs .1042
_reflns_number_observed 1128
_reflns_number_total 1142
_reflns_observed_criterion >2sigma(I)
_cod_data_source_file sk1076.cif
_cod_data_source_block 1
_cod_depositor_comments
;
The following automatic conversions were performed:
'_symmetry_cell_setting' value 'Orthorhombic' changed to 'orthorhombic'
according to '/home/saulius/struct/CIF-dictionaries/cif_core.dic'
dictionary named 'cif_core.dic' version 2.4.1 from 2010-06-29.

Automatic conversion script
Id: cif_fix_enum 1527 2010-12-29 10:47:43Z saulius 

The following automatic conversions were performed:

'_symmetry_cell_setting' value 'Orthorhombic' changed to
'orthorhombic' according to
/home/saulius/struct/CIF-dictionaries/cif_core.dic dictionary named
'cif_core.dic' version 2.4.1 from 2010-06-29.

Automatic conversion script
Id: cif_fix_values 1715 2011-07-08 13:25:40Z adriana 

The following automatic conversions were performed:

'_exptl_crystal_density_meas' value 'not measured' was changed to '?'
- the value is perceived as not measured.

Automatic conversion script
Id: cif_fix_values 3008 2015-01-20 13:52:24Z robertas 

The following automatic conversions were performed:

'_refine_ls_weighting_scheme' value 'calc w =
1/[\s^2^(Fo^2^)+(0.0676P)^2^+0.6600P] where P=(Fo^2^+2Fc^2^)/3' was
changed to 'calc'. New tag '_refine_ls_weighting_details' was
created. The value of the new tag was set to 'w =
1/[\s^2^(Fo^2^)+(0.0676P)^2^+0.6600P] where P=(Fo^2^+2Fc^2^)/3'.

Automatic conversion script
Id: cif_fix_values 3143 2015-03-26 13:38:13Z robertas 
;
_cod_database_code 2006160

loop_
_symmetry_equiv_pos_as_xyz
'x, y, z'
'-x, -y, z+1/2'
'-x+1/2, y+1/2, z+1/2'
'x+1/2, -y+1/2, z'

loop_
_atom_site_aniso_label
_atom_site_aniso_U_11
_atom_site_aniso_U_22
_atom_site_aniso_U_33
_atom_site_aniso_U_12
_atom_site_aniso_U_13
_atom_site_aniso_U_23
S1 .0260(4) .0269(4) .0328(4) -.0014(3) .0003(4) .0074(4)
C2 .0204(14) .0207(14) .029(2) -.0028(11) -.0016(14) .0044(12)
C3 .0162(12) .0176(13) .0213(14) .0019(10) -.0026(11) -.0019(13)
C4 .0174(13) .0283(14) .026(2) .0028(11) -.0031(13) .0040(14)
C5 .0127(11) .0194(12) .024(2) .0027(10) -.0035(11) -.0003(12)
C6 .0147(12) .0172(14) .0227(14) .0016(10) .0014(11) -.0033(12)
O .0130(9) .0239(10) .0330(12) -.0031(8) -.0024(9) .0044(10)
N .0131(10) .0199(11) .0237(13) -.0003(9) -.0019(10) .0033(11)
C7 .0202(14) .0215(14) .025(2) .0010(11) -.0024(13) .0049(14)
C8 .0190(14) .0232(14) .034(2) .0014(12) -.0056(14) .0013(14)
C9 .025(2) .024(2) .042(2) -.0023(13) .003(2) -.0101(15)
C10 .028(2) .030(2) .050(2) -.0105(15) .003(2) -.005(2)

loop_
_atom_site_label
_atom_site_fract_x
_atom_site_fract_y
_atom_site_fract_z
_atom_site_U_iso_or_equiv
_atom_site_thermal_displace_type
_atom_site_calc_flag
_atom_site_refinement_flags
_atom_site_occupancy
_atom_site_disorder_group
_atom_site_type_symbol
S1 .03284(8) .56183(8) .00132(10) .0286(2) Uani d . 1 . S
C2 .0650(3) .4383(3) .1158(3) .0235(7) Uani d . 1 . C
C3 -.0489(3) .3538(3) .1410(3) .0183(6) Uani d . 1 . C
C4 -.1629(3) .3939(3) .0649(3) .0240(6) Uani d . 1 . C
C5 -.1335(3) .5091(3) -.0194(3) .0187(6) Uani d . 1 . C
H5 -.1963(3) .5501(3) -.0778(3) .050(14) Uiso calc R 1 . H
C6 -.0580(3) .2380(3) .2369(3) .0182(6) Uani d . 1 . C
O -.1714(2) .1826(2) .2628(2) .0233(5) Uani d . 1 . O
N .0590(3) .1964(3) .2931(3) .0189(5) Uani d . 1 . N
C7 .0664(3) .0860(3) .3914(3) .0222(6) Uani d . 1 . C
C8 .1364(3) -.0511(3) .3460(4) .0253(7) Uani d . 1 . C
C9 .0619(3) -.1304(4) .2403(4) .0302(8) Uani d . 1 . C
H9A .0453(6) -.065(2) .173(2) .052(16) Uiso calc R 1 . H
H9B .1198(18) -.205(2) .2092(11) .017(9) Uiso calc R 1 . H
C10 -.0744(4) -.1968(4) .2812(5) .0361(9) Uani d . 1 . C
H10A -.137(2) -.120(2) .308(3) .053(15) Uiso calc R 1 . H
H10B -.0584(7) -.264(3) .352(3) .055(15) Uiso calc R 1 . H
H10C -.1152(19) -.250(3) .210(2) .035(12) Uiso calc R 1 . H
H(N) .134(4) .239(4) .272(4) .026(10) Uiso d . 1 . H
H2 .147(4) .443(4) .155(4) .018(9) Uiso d . 1 . H
H4 -.253(4) .345(4) .061(4) .033(10) Uiso d . 1 . H
H7A .116(4) .138(5) .466(5) .035(11) Uiso d . 1 . H
H7B -.022(5) .065(4) .413(5) .037(13) Uiso d . 1 . H
H8A .145(3) -.113(4) .420(4) .014(8) Uiso d . 1 . H
H8B .214(5) -.026(5) .315(5) .041(12) Uiso d . 1 . H

loop_
_atom_type_symbol
_atom_type_description
_atom_type_scat_dispersion_real
_atom_type_scat_dispersion_imag
_atom_type_scat_source
C C 0.0181 0.0091 'International Tables Vol C Tables 4.2.6.8 and 6.1.1.4'
H H 0.0000 0.0000 'International Tables Vol C Tables 4.2.6.8 and 6.1.1.4'
N N 0.0311 0.0180 'International Tables Vol C Tables 4.2.6.8 and 6.1.1.4'
O O 0.0492 0.0322 'International Tables Vol C Tables 4.2.6.8 and 6.1.1.4'
S S 0.3331 0.5567 'International Tables Vol C Tables 4.2.6.8 and 6.1.1.4'

loop_
_geom_angle_atom_site_label_1
_geom_angle_atom_site_label_2
_geom_angle_atom_site_label_3
_geom_angle
_geom_angle_publ_flag
C2 S1 C5 94.27(15) y
C3 C2 S1 111.8(2) y
C3 C2 H2 131(2) ?
S1 C2 H2 117(2) ?
C2 C3 C4 111.6(3) y
C2 C3 C6 126.2(3) y
C4 C3 C6 122.2(2) y
C5 C4 C3 113.4(3) y
C5 C4 H4 120(3) ?
C3 C4 H4 127(3) ?
C4 C5 S1 109.0(2) y
C4 C5 H5 125.5(2) ?
S1 C5 H5 125.52(10) ?
O C6 N 122.2(3) y
O C6 C3 120.1(3) y
N C6 C3 117.6(2) y
C6 N C7 124.1(3) y
C6 N H(N) 118(3) ?
C7 N H(N) 118(3) ?
N C7 C8 112.3(3) y
N C7 H7A 104(2) ?
C8 C7 H7A 115(2) ?
N C7 H7B 106(3) ?
C8 C7 H7B 109(3) ?
H7A C7 H7B 110(4) ?
C7 C8 C9 115.1(3) ?
C7 C8 H8A 106(2) ?
C9 C8 H8A 111(2) ?
C7 C8 H8B 107(3) ?
C9 C8 H8B 106(3) ?
H8A C8 H8B 113(4) ?
C10 C9 C8 113.4(3) ?
C10 C9 H9A 108.9(2) ?
C8 C9 H9A 108.9(2) ?
C10 C9 H9B 108.9(2) ?
C8 C9 H9B 108.9(2) ?
H9A C9 H9B 107.7 ?
C9 C10 H10A 109.5(2) ?
C9 C10 H10B 109.5(2) ?
H10A C10 H10B 109.5 ?
C9 C10 H10C 109.5(2) ?
H10A C10 H10C 109.5 ?
H10B C10 H10C 109.5 ?

loop_
_geom_bond_atom_site_label_1
_geom_bond_atom_site_label_2
_geom_bond_site_symmetry_2
_geom_bond_distance
_geom_bond_publ_flag
S1 C2 . 1.697(3) y
S1 C5 . 1.703(3) y
C2 C3 . 1.382(4) y
C2 H2 . .90(4) ?
C3 C4 . 1.421(4) y
C3 C6 . 1.480(4) y
C4 C5 . 1.421(4) y
C4 H4 . .98(4) ?
C5 H5 . .95 ?
C6 O . 1.247(4) y
C6 N . 1.341(4) y
N C7 . 1.462(4) y
N H(N) . .86(4) ?
C7 C8 . 1.518(4) y
C7 H7A . 1.04(5) ?
C7 H7B . .91(5) ?
C8 C9 . 1.524(5) ?
C8 H8A . .98(4) ?
C8 H8B . .86(5) ?
C9 C10 . 1.523(4) ?
C9 H9A . .95(3) ?
C9 H9B . .95(3) ?
C10 H10A . .98(3) ?
C10 H10B . .98(3) ?
C10 H10C . .98(3) ?

loop_
_geom_torsion_atom_site_label_1
_geom_torsion_atom_site_label_2
_geom_torsion_atom_site_label_3
_geom_torsion_atom_site_label_4
_geom_torsion
C5 S1 C2 C3 0.2(3)
S1 C2 C3 C4 -0.5(4)
S1 C2 C3 C6 -178.6(3)
C2 C3 C4 C5 0.6(4)
C6 C3 C4 C5 178.8(3)
C3 C4 C5 S1 -0.4(4)
C2 S1 C5 C4 0.1(3)
C2 C3 C6 O 170.2(3)
C4 C3 C6 O -7.8(5)
C2 C3 C6 N -9.9(5)
C4 C3 C6 N 172.1(3)
O C6 N C7 -1.5(5)
C3 C6 N C7 178.6(3)
C6 N C7 C8 110.3(3)
N C7 C8 C9 -63.5(4)
C7 C8 C9 C10 -68.0(4)

loop_
_cod_related_entry_id
_cod_related_entry_database
_cod_related_entry_code
1 ChemSpider 21137727
